data_7022978
loop_
_publ_author_name
'Corona-S\'anchez, Ricardo'
'Toscano, Rub\'en A'
'Ortega-Alfaro, M Carmen'
'Sandoval-Ch\'avez, C\'esar'
'L\'opez-Cort\'es, Jos\'e G'

_publ_section_title
;
 2-Ferrocenyl-2-thiazoline as a building block of novel phosphine-free
 ligands.
;
_journal_issue 33
_journal_name_full 'Dalton transactions (Cambridge, England : 2003)'
_journal_page_first 11992
_journal_page_last 12004
_journal_paper_doi 10.1039/c3dt50451d
_journal_volume 42
_journal_year 2013
_chemical_formula_moiety 'C14 H15 Cl2 Fe N Pd S2, C H Cl3'
_chemical_formula_sum 'C15 H16 Cl5 Fe N Pd S2'
_chemical_formula_weight 613.91
_chemical_name_systematic
;
?
;
_space_group_IT_number 14
_symmetry_cell_setting monoclinic
_symmetry_space_group_name_Hall '-P 2ybc'
_symmetry_space_group_name_H-M 'P 1 21/c 1'
_atom_sites_solution_hydrogens geom
_atom_sites_solution_primary direct
_atom_sites_solution_secondary difmap
_audit_creation_method SHELXL-97
_cell_angle_alpha 90.00
_cell_angle_beta 104.2650(10)
_cell_angle_gamma 90.00
_cell_formula_units_Z 4
_cell_length_a 9.5896(7)
_cell_length_b 13.6850(10)
_cell_length_c 16.6260(12)
_cell_measurement_reflns_used 9888
_cell_measurement_temperature 298(2)
_cell_measurement_theta_max 25.38
_cell_measurement_theta_min 2.53
_cell_volume 2114.6(3)
_computing_cell_refinement 'SMART V 5.625 (Bruker, 1999)'
_computing_data_collection 'SMART V 5.625 (Bruker, 1999)'
_computing_data_reduction 'SAINT V 7.34A (Bruker, 2006)'
_computing_molecular_graphics 'SHELXTL V 6.12 (Sheldrick, 2000)'
_computing_publication_material 'SHELXTL V 6.12 (Sheldrick, 2000)'
_computing_structure_refinement 'SHELXTL V 6.12 (Sheldrick, 2000)'
_computing_structure_solution 'SHELXTL V 6.12 (Sheldrick, 2000)'
_diffrn_ambient_temperature 298(2)
_diffrn_detector_area_resol_mean 0.661
_diffrn_measured_fraction_theta_full 0.997
_diffrn_measured_fraction_theta_max 0.997
_diffrn_measurement_device_type 'Bruker Smart Apex CCD diffractometer 01-670'
_diffrn_measurement_method \w-scans
_diffrn_radiation_monochromator graphite
_diffrn_radiation_source 'fine-focus sealed tube'
_diffrn_radiation_type MoK\a
_diffrn_radiation_wavelength 0.71073
_diffrn_reflns_av_R_equivalents 0.0274
_diffrn_reflns_av_sigmaI/netI 0.0193
_diffrn_reflns_limit_h_max 11
_diffrn_reflns_limit_h_min -11
_diffrn_reflns_limit_k_max 16
_diffrn_reflns_limit_k_min -16
_diffrn_reflns_limit_l_max 19
_diffrn_reflns_limit_l_min -20
_diffrn_reflns_number 22995
_diffrn_reflns_theta_full 25.39
_diffrn_reflns_theta_max 25.39
_diffrn_reflns_theta_min 1.95
_diffrn_standards_decay_% 0
_exptl_absorpt_coefficient_mu 2.366
_exptl_absorpt_correction_T_max 0.7833
_exptl_absorpt_correction_T_min 0.5137
_exptl_absorpt_correction_type multi-scan
_exptl_absorpt_process_details '(Sheldrick, 2008)'
_exptl_crystal_colour red
_exptl_crystal_density_diffrn 1.928
_exptl_crystal_density_method 'not measured'
_exptl_crystal_description prism
_exptl_crystal_F_000 1208
_exptl_crystal_size_max 0.214
_exptl_crystal_size_mid 0.126
_exptl_crystal_size_min 0.126
_refine_diff_density_max 0.454
_refine_diff_density_min -0.240
_refine_diff_density_rms 0.064
_refine_ls_extinction_method none
_refine_ls_goodness_of_fit_ref 1.073
_refine_ls_hydrogen_treatment noref
_refine_ls_matrix_type full
_refine_ls_number_parameters 255
_refine_ls_number_reflns 3889
_refine_ls_number_restraints 48
_refine_ls_restrained_S_all 1.084
_refine_ls_R_factor_all 0.0310
_refine_ls_R_factor_gt 0.0270
_refine_ls_shift/su_max 0.002
_refine_ls_shift/su_mean 0.000
_refine_ls_structure_factor_coef Fsqd
_refine_ls_weighting_details 'calc w=1/[\s^2^(Fo^2^)+(0.0300P)^2^+1.3020P] where P=(Fo^2^+2Fc^2^)/3'
_refine_ls_weighting_scheme calc
_refine_ls_wR_factor_gt 0.0629
_refine_ls_wR_factor_ref 0.0650
_reflns_number_gt 3523
_reflns_number_total 3889
_reflns_threshold_expression >2sigma(I)
_cod_data_source_file c3dt50451d.txt
_cod_data_source_block Compound_5b-PdCl2
_cod_depositor_comments
;
The following automatic conversions were performed:

'_symmetry_cell_setting' value 'Monoclinic' changed to 'monoclinic'
according to /home/saulius/struct/CIF-dictionaries/cif_core.dic
dictionary named 'cif_core.dic' version 2.4.2 from 2011-04-26.

Automatic conversion script
Id: cif_fix_values 1891 2012-01-12 08:04:46Z andrius 
;
_cod_original_sg_symbol_H-M 'P 21/c'
_cod_database_code 7022978

loop_
_symmetry_equiv_pos_as_xyz
'x, y, z'
'-x, y+1/2, -z+1/2'
'-x, -y, -z'
'x, -y-1/2, z-1/2'

loop_
_atom_site_label
_atom_site_type_symbol
_atom_site_fract_x
_atom_site_fract_y
_atom_site_fract_z
_atom_site_U_iso_or_equiv
_atom_site_adp_type
_atom_site_occupancy
_atom_site_symmetry_multiplicity
_atom_site_calc_flag
_atom_site_refinement_flags
_atom_site_disorder_assembly
_atom_site_disorder_group
Pd1 Pd 0.83927(2) 0.512996(15) 0.401533(13) 0.03916(8) Uani 1 1 d . . .
Fe1 Fe 0.44562(4) 0.47677(3) 0.28102(3) 0.04536(12) Uani 1 1 d . . .
Cl1 Cl 0.95222(9) 0.64088(6) 0.35059(5) 0.0583(2) Uani 1 1 d . . .
Cl2 Cl 0.83269(9) 0.60142(6) 0.51787(5) 0.0585(2) Uani 1 1 d . . .
S1 S 0.75995(9) 0.33371(6) 0.16332(5) 0.0549(2) Uani 1 1 d . . .
S2 S 0.70336(9) 0.39824(6) 0.44590(5) 0.04948(19) Uani 1 1 d . . .
N1 N 0.8408(2) 0.43214(16) 0.29937(14) 0.0391(5) Uani 1 1 d . . .
C1 C 0.7320(3) 0.38858(18) 0.25258(17) 0.0371(6) Uani 1 1 d . . .
C2 C 0.9740(3) 0.4190(3) 0.27111(19) 0.0528(8) Uani 1 1 d . . .
H2A H 1.0336 0.3691 0.3043 0.063 Uiso 1 1 calc R . .
H2B H 1.0280 0.4796 0.2777 0.063 Uiso 1 1 calc R . .
C3 C 0.9354(3) 0.3891(2) 0.1816(2) 0.0514(8) Uani 1 1 d . . .
H3A H 1.0051 0.3428 0.1706 0.062 Uiso 1 1 calc R . .
H3B H 0.9330 0.4456 0.1460 0.062 Uiso 1 1 calc R . .
C4 C 0.5937(3) 0.37495(19) 0.27209(18) 0.0384(6) Uani 1 1 d . . .
C5 C 0.4593(3) 0.3514(2) 0.2165(2) 0.0473(7) Uani 1 1 d . . .
H5 H 0.4426 0.3451 0.1592 0.057 Uiso 1 1 calc R . .
C6 C 0.3564(3) 0.3394(2) 0.2630(2) 0.0505(7) Uani 1 1 d . . .
H6 H 0.2601 0.3236 0.2414 0.061 Uiso 1 1 calc R . .
C7 C 0.4226(3) 0.3549(2) 0.3475(2) 0.0508(8) Uani 1 1 d . . .
H7 H 0.3781 0.3513 0.3911 0.061 Uiso 1 1 calc R . .
C8 C 0.5702(3) 0.37735(19) 0.35403(18) 0.0413(6) Uani 1 1 d . . .
C9 C 0.5252(5) 0.6109(2) 0.2661(4) 0.0866(15) Uani 1 1 d . . .
H9 H 0.6187 0.6238 0.2625 0.104 Uiso 1 1 calc R . .
C10 C 0.4083(5) 0.5901(3) 0.1999(3) 0.0829(13) Uani 1 1 d . . .
H10 H 0.4101 0.5869 0.1443 0.099 Uiso 1 1 calc R . .
C11 C 0.2868(4) 0.5747(3) 0.2317(3) 0.0678(10) Uani 1 1 d . . .
H11 H 0.1947 0.5597 0.2007 0.081 Uiso 1 1 calc R . .
C12 C 0.3280(4) 0.5856(3) 0.3175(3) 0.0688(10) Uani 1 1 d . . .
H12 H 0.2692 0.5788 0.3541 0.083 Uiso 1 1 calc R . .
C13 C 0.4771(4) 0.6091(2) 0.3387(3) 0.0819(13) Uani 1 1 d . . .
H13 H 0.5330 0.6212 0.3920 0.098 Uiso 1 1 calc R . .
C14 C 0.7993(4) 0.2835(2) 0.4556(2) 0.0629(9) Uani 1 1 d . . .
H14A H 0.7394 0.2324 0.4682 0.094 Uiso 1 1 calc R . .
H14B H 0.8855 0.2883 0.4995 0.094 Uiso 1 1 calc R . .
H14C H 0.8240 0.2689 0.4044 0.094 Uiso 1 1 calc R . .
C15 C 0.7694(3) 0.6567(3) 0.03564(19) 0.0714(10) Uani 1 1 d D . .
H15 H 0.7602 0.7241 0.0151 0.086 Uiso 1 1 calc R A 1
Cl3 Cl 0.8571(10) 0.6565(8) 0.1407(3) 0.107(3) Uani 0.51(2) 1 d PDU B 1
Cl4 Cl 0.5985(9) 0.6051(14) 0.0209(5) 0.128(3) Uani 0.51(2) 1 d PDU B 1
Cl5 Cl 0.8688(10) 0.5891(7) -0.0196(5) 0.123(2) Uani 0.51(2) 1 d PDU B 1
Cl3B Cl 0.8405(8) 0.6536(7) 0.1424(3) 0.0784(19) Uani 0.49(2) 1 d PDU B 2
Cl4B Cl 0.5821(4) 0.6480(9) 0.0121(4) 0.097(2) Uani 0.49(2) 1 d PDU B 2
Cl5B Cl 0.8378(12) 0.5652(9) -0.0155(4) 0.115(3) Uani 0.49(2) 1 d PDU B 2

loop_
_atom_site_aniso_label
_atom_site_aniso_U_11
_atom_site_aniso_U_22
_atom_site_aniso_U_33
_atom_site_aniso_U_23
_atom_site_aniso_U_13
_atom_site_aniso_U_12
Pd1 0.03988(13) 0.03831(13) 0.04202(14) -0.00633(9) 0.01529(9) -0.00601(9)
Fe1 0.0394(2) 0.0355(2) 0.0674(3) 0.00280(19) 0.0249(2) 0.00173(16)
Cl1 0.0624(5) 0.0518(4) 0.0607(5) 0.0023(4) 0.0153(4) -0.0198(4)
Cl2 0.0641(5) 0.0580(5) 0.0567(5) -0.0212(4) 0.0213(4) -0.0040(4)
S1 0.0520(4) 0.0645(5) 0.0534(5) -0.0209(4) 0.0233(4) -0.0074(4)
S2 0.0585(5) 0.0510(4) 0.0444(4) -0.0048(3) 0.0230(4) -0.0137(3)
N1 0.0381(12) 0.0418(12) 0.0416(13) -0.0049(10) 0.0176(10) -0.0032(10)
C1 0.0399(14) 0.0331(13) 0.0402(15) -0.0013(11) 0.0136(12) 0.0031(11)
C2 0.0394(15) 0.070(2) 0.0535(19) -0.0077(16) 0.0210(14) -0.0042(14)
C3 0.0494(17) 0.0516(17) 0.062(2) -0.0075(15) 0.0296(15) -0.0006(14)
C4 0.0378(14) 0.0329(13) 0.0477(16) -0.0009(11) 0.0165(12) 0.0000(11)
C5 0.0432(16) 0.0432(16) 0.0549(19) -0.0047(13) 0.0109(13) -0.0003(12)
C6 0.0362(15) 0.0410(16) 0.076(2) -0.0002(15) 0.0167(15) -0.0051(12)
C7 0.0493(17) 0.0403(16) 0.072(2) 0.0048(15) 0.0326(16) -0.0055(13)
C8 0.0436(15) 0.0342(14) 0.0509(17) -0.0003(12) 0.0206(13) -0.0029(11)
C9 0.060(2) 0.0339(18) 0.174(5) 0.019(2) 0.044(3) 0.0026(16)
C10 0.089(3) 0.059(2) 0.114(4) 0.039(2) 0.050(3) 0.024(2)
C11 0.052(2) 0.052(2) 0.102(3) 0.013(2) 0.023(2) 0.0144(15)
C12 0.063(2) 0.051(2) 0.100(3) -0.0086(19) 0.034(2) 0.0151(16)
C13 0.070(3) 0.0396(19) 0.128(4) -0.020(2) 0.010(3) 0.0085(17)
C14 0.068(2) 0.0524(19) 0.060(2) 0.0115(16) -0.0008(17) -0.0091(16)
C15 0.087(3) 0.060(2) 0.068(2) -0.0010(18) 0.020(2) 0.0094(19)
Cl3 0.134(5) 0.075(4) 0.090(4) -0.001(3) -0.015(3) 0.014(3)
Cl4 0.105(3) 0.179(7) 0.105(3) -0.006(4) 0.038(2) -0.038(3)
Cl5 0.143(3) 0.140(4) 0.116(4) -0.005(3) 0.088(3) 0.014(3)
Cl3B 0.103(3) 0.075(4) 0.054(3) -0.011(2) 0.013(2) 0.030(3)
Cl4B 0.080(2) 0.138(5) 0.074(2) -0.023(3) 0.0205(15) 0.002(2)
Cl5B 0.149(5) 0.128(4) 0.077(3) 0.001(2) 0.046(3) 0.063(4)

loop_
_atom_type_symbol
_atom_type_description
_atom_type_scat_dispersion_real
_atom_type_scat_dispersion_imag
_atom_type_scat_source
C C 0.0033 0.0016 'International Tables Vol C Tables 4.2.6.8 and 6.1.1.4'
H H 0.0000 0.0000 'International Tables Vol C Tables 4.2.6.8 and 6.1.1.4'
N N 0.0061 0.0033 'International Tables Vol C Tables 4.2.6.8 and 6.1.1.4'
S S 0.1246 0.1234 'International Tables Vol C Tables 4.2.6.8 and 6.1.1.4'
Cl Cl 0.1484 0.1585 'International Tables Vol C Tables 4.2.6.8 and 6.1.1.4'
Fe Fe 0.3463 0.8444 'International Tables Vol C Tables 4.2.6.8 and 6.1.1.4'
Pd Pd -0.9988 1.0072 'International Tables Vol C Tables 4.2.6.8 and 6.1.1.4'

loop_
_geom_angle_atom_site_label_1
_geom_angle_atom_site_label_2
_geom_angle_atom_site_label_3
_geom_angle
N1 Pd1 S2 91.02(7)
N1 Pd1 Cl2 178.35(6)
S2 Pd1 Cl2 87.35(3)
N1 Pd1 Cl1 90.31(7)
S2 Pd1 Cl1 173.02(3)
Cl2 Pd1 Cl1 91.27(3)
C8 Fe1 C4 41.72(11)
C8 Fe1 C9 120.11(16)
C4 Fe1 C9 108.85(14)
C8 Fe1 C10 154.25(14)
C4 Fe1 C10 119.35(14)
C9 Fe1 C10 40.19(18)
C8 Fe1 C13 108.70(15)
C4 Fe1 C13 128.50(14)
C9 Fe1 C13 40.16(18)
C10 Fe1 C13 67.4(2)
C8 Fe1 C7 41.19(11)
C4 Fe1 C7 69.40(11)
C9 Fe1 C7 154.17(19)
C10 Fe1 C7 163.58(17)
C13 Fe1 C7 119.63(18)
C8 Fe1 C11 163.78(14)
C4 Fe1 C11 152.98(15)
C9 Fe1 C11 67.82(16)
C10 Fe1 C11 40.51(15)
C13 Fe1 C11 67.34(17)
C7 Fe1 C11 125.71(13)
C8 Fe1 C5 69.10(12)
C4 Fe1 C5 41.04(11)
C9 Fe1 C5 128.38(18)
C10 Fe1 C5 108.42(17)
C13 Fe1 C5 166.40(16)
C7 Fe1 C5 68.18(13)
C11 Fe1 C5 118.55(15)
C8 Fe1 C12 127.03(15)
C4 Fe1 C12 166.24(15)
C9 Fe1 C12 68.23(16)
C10 Fe1 C12 67.75(17)
C13 Fe1 C12 40.75(15)
C7 Fe1 C12 107.02(14)
C11 Fe1 C12 39.75(15)
C5 Fe1 C12 151.25(14)
C8 Fe1 C6 68.47(12)
C4 Fe1 C6 68.49(11)
C9 Fe1 C6 165.0(2)
C10 Fe1 C6 127.08(18)
C13 Fe1 C6 152.82(17)
C7 Fe1 C6 40.19(13)
C11 Fe1 C6 107.41(14)
C5 Fe1 C6 40.06(12)
C12 Fe1 C6 117.93(13)
C1 S1 C3 90.50(13)
C8 S2 C14 100.46(14)
C8 S2 Pd1 100.50(9)
C14 S2 Pd1 108.00(12)
C1 N1 C2 112.8(2)
C1 N1 Pd1 125.98(18)
C2 N1 Pd1 121.19(18)
N1 C1 C4 125.1(2)
N1 C1 S1 116.3(2)
C4 C1 S1 118.4(2)
N1 C2 C3 109.2(2)
C2 C3 S1 105.9(2)
C5 C4 C8 107.0(2)
C5 C4 C1 127.8(3)
C8 C4 C1 125.1(3)
C5 C4 Fe1 70.38(16)
C8 C4 Fe1 68.70(15)
C1 C4 Fe1 128.64(19)
C6 C5 C4 108.4(3)
C6 C5 Fe1 70.44(17)
C4 C5 Fe1 68.58(16)
C5 C6 C7 109.0(3)
C5 C6 Fe1 69.51(17)
C7 C6 Fe1 69.32(17)
C6 C7 C8 107.7(3)
C6 C7 Fe1 70.49(17)
C8 C7 Fe1 68.18(16)
C7 C8 C4 107.9(3)
C7 C8 S2 126.7(2)
C4 C8 S2 125.3(2)
C7 C8 Fe1 70.63(17)
C4 C8 Fe1 69.58(16)
S2 C8 Fe1 127.72(15)
C10 C9 C13 107.9(4)
C10 C9 Fe1 70.0(2)
C13 C9 Fe1 70.3(2)
C9 C10 C11 108.2(4)
C9 C10 Fe1 69.8(2)
C11 C10 Fe1 70.3(2)
C12 C11 C10 108.5(4)
C12 C11 Fe1 70.4(2)
C10 C11 Fe1 69.2(2)
C11 C12 C13 107.0(4)
C11 C12 Fe1 69.9(2)
C13 C12 Fe1 69.18(19)
C9 C13 C12 108.4(4)
C9 C13 Fe1 69.5(2)
C12 C13 Fe1 70.1(2)
Cl3 C15 Cl5 109.6(4)
Cl3 C15 Cl4 110.2(4)
Cl5 C15 Cl4 109.1(4)
Cl5B C15 Cl3B 112.5(3)
Cl5B C15 Cl4B 109.5(4)
Cl3B C15 Cl4B 110.5(3)

loop_
_geom_bond_atom_site_label_1
_geom_bond_atom_site_label_2
_geom_bond_distance
Pd1 N1 2.030(2)
Pd1 S2 2.2765(8)
Pd1 Cl2 2.2956(8)
Pd1 Cl1 2.3250(8)
Fe1 C8 2.009(3)
Fe1 C4 2.021(3)
Fe1 C9 2.027(3)
Fe1 C10 2.029(4)
Fe1 C13 2.036(4)
Fe1 C7 2.041(3)
Fe1 C11 2.042(3)
Fe1 C5 2.045(3)
Fe1 C12 2.048(3)
Fe1 C6 2.057(3)
S1 C1 1.742(3)
S1 C3 1.802(3)
S2 C8 1.756(3)
S2 C14 1.807(4)
N1 C1 1.284(3)
N1 C2 1.477(3)
C1 C4 1.453(4)
C2 C3 1.500(4)
C4 C5 1.425(4)
C4 C8 1.435(4)
C5 C6 1.405(4)
C6 C7 1.408(5)
C7 C8 1.425(4)
C9 C10 1.393(6)
C9 C13 1.395(6)
C10 C11 1.409(5)
C11 C12 1.391(5)
C12 C13 1.422(5)
C15 Cl5B 1.731(5)
C15 Cl3B 1.738(5)
C15 Cl3 1.741(5)
C15 Cl5 1.743(5)
C15 Cl4 1.745(5)
C15 Cl4B 1.746(5)
